data_2202231
loop_
_publ_author_name
'Chan, Mun Hoe Eddy'
'Crouse, Karen A.'
'Tarafder, M. T. H.'
'Yamin, Bohari. M.'

_publ_section_title
;
 Benzyl <i>N</i>-[1-(thiophen-2-yl)ethylidene)]hydrazinecarbodithioate
;
_journal_issue 5
_journal_name_full 'Acta Crystallographica Section E'
_journal_page_first o628
_journal_page_last o629
_journal_paper_doi 10.1107/S1600536803007517
_journal_volume 59
_journal_year 2003
_chemical_formula_moiety 'C14 H14 N2 S3'
_chemical_formula_sum 'C14 H14 N2 S3'
_chemical_formula_weight 306.45
_chemical_name_systematic
;
N-(1-thiophene-2-yl-ethylidene)-hydrazinecarbodithioic acid benzyl ester
;
_space_group_IT_number 2
_symmetry_cell_setting triclinic
_symmetry_space_group_name_Hall '-P 1'
_symmetry_space_group_name_H-M 'P -1'
_atom_sites_solution_hydrogens geom
_atom_sites_solution_primary direct
_atom_sites_solution_secondary difmap
_audit_creation_method SHELXL-97
_cell_angle_alpha 65.369(3)
_cell_angle_beta 75.843(3)
_cell_angle_gamma 77.150(3)
_cell_formula_units_Z 2
_cell_length_a 7.8297(13)
_cell_length_b 9.8086(16)
_cell_length_c 11.0310(18)
_cell_measurement_reflns_used 5262
_cell_measurement_temperature 293(2)
_cell_measurement_theta_max 27.5
_cell_measurement_theta_min 2.1
_cell_volume 739.7(2)
_computing_cell_refinement 'SAINT (Siemens, 1996)'
_computing_data_collection 'SMART (Siemens, 1996)'
_computing_data_reduction SAINT
_computing_molecular_graphics SHELXTL
_computing_publication_material
;
SHELXTL, PARST (Nardelli, 1995) and PLATON ( Spek, 1990)
;
_computing_structure_refinement SHELXTL
_computing_structure_solution 'SHELXTL (Sheldrick, 1997)'
_diffrn_ambient_temperature 293(2)
_diffrn_detector_area_resol_mean 83.66
_diffrn_measured_fraction_theta_full 0.99
_diffrn_measured_fraction_theta_max 0.99
_diffrn_measurement_device_type
;
Bruker SMART APEX CCD area-detector diffractometer
;
_diffrn_measurement_method '\w scan'
_diffrn_radiation_monochromator graphite
_diffrn_radiation_source 'fine-focus sealed tube'
_diffrn_radiation_type MoK\a
_diffrn_radiation_wavelength 0.71073
_diffrn_reflns_av_R_equivalents 0.016
_diffrn_reflns_av_sigmaI/netI 0.018
_diffrn_reflns_limit_h_max 10
_diffrn_reflns_limit_h_min -10
_diffrn_reflns_limit_k_max 12
_diffrn_reflns_limit_k_min -12
_diffrn_reflns_limit_l_max 14
_diffrn_reflns_limit_l_min -14
_diffrn_reflns_number 9682
_diffrn_reflns_theta_full 27.5
_diffrn_reflns_theta_max 27.5
_diffrn_reflns_theta_min 2.1
_diffrn_standards_decay_% 0
_diffrn_standards_interval_count 0
_diffrn_standards_interval_time 0
_diffrn_standards_number 0
_exptl_absorpt_coefficient_mu 0.488
_exptl_absorpt_correction_T_max 0.905
_exptl_absorpt_correction_T_min 0.807
_exptl_absorpt_correction_type multi-scan
_exptl_absorpt_process_details '(SADABS; Sheldrick, 1996)'
_exptl_crystal_colour yellow
_exptl_crystal_density_diffrn 1.376
_exptl_crystal_density_method 'not measured'
_exptl_crystal_description block
_exptl_crystal_F_000 320
_exptl_crystal_size_max 0.46
_exptl_crystal_size_mid 0.30
_exptl_crystal_size_min 0.21
_refine_diff_density_max 0.31
_refine_diff_density_min -0.29
_refine_ls_extinction_method none
_refine_ls_goodness_of_fit_ref 1.035
_refine_ls_hydrogen_treatment constr
_refine_ls_matrix_type full
_refine_ls_number_parameters 173
_refine_ls_number_reflns 3405
_refine_ls_number_restraints 0
_refine_ls_restrained_S_all 1.035
_refine_ls_R_factor_all 0.043
_refine_ls_R_factor_gt 0.039
_refine_ls_shift/su_max <0.001
_refine_ls_shift/su_mean 0.000
_refine_ls_structure_factor_coef Fsqd
_refine_ls_weighting_details 'calc w = 1/[\s^2^(Fo^2^)+(0.0630P)^2^+0.1918P] where P = (Fo^2^+2Fc^2^)/3'
_refine_ls_weighting_scheme calc
_refine_ls_wR_factor_gt 0.109
_refine_ls_wR_factor_ref 0.113
_reflns_number_gt 3012
_reflns_number_total 3405
_reflns_threshold_expression I>2\s(I)
_cod_data_source_file ww6069.cif
_cod_data_source_block I
_cod_depositor_comments
;
The following automatic conversions were performed:
'_symmetry_cell_setting' value 'Triclinic' changed to 'triclinic'
according to '/home/saulius/struct/CIF-dictionaries/cif_core.dic'
dictionary named 'cif_core.dic' version 2.4.1 from 2010-06-29.

Automatic conversion script
Id: cif_fix_enum 1527 2010-12-29 10:47:43Z saulius 

The following automatic conversions were performed:

'_symmetry_cell_setting' value 'Triclinic' changed to 'triclinic'
according to /home/saulius/struct/CIF-dictionaries/cif_core.dic
dictionary named 'cif_core.dic' version 2.4.1 from 2010-06-29.

Automatic conversion script
Id: cif_fix_values 1715 2011-07-08 13:25:40Z adriana 
;
_cod_original_sg_symbol_H-M P-1
_cod_database_code 2202231
_cod_database_fobs_code 2202231

loop_
_symmetry_equiv_pos_as_xyz
'x, y, z'
'-x, -y, -z'

loop_
_atom_site_label
_atom_site_fract_x
_atom_site_fract_y
_atom_site_fract_z
_atom_site_U_iso_or_equiv
_atom_site_adp_type
_atom_site_calc_flag
_atom_site_refinement_flags
_atom_site_occupancy
_atom_site_disorder_assembly
_atom_site_disorder_group
_atom_site_type_symbol
S1 0.37330(5) 0.09814(5) 0.34859(4) 0.05016(14) Uani d . 1 . . S
S2 0.33305(7) 0.43778(5) 0.19451(5) 0.06214(16) Uani d . 1 . . S
S3 0.74689(7) -0.23321(6) 0.20144(5) 0.06809(17) Uani d . 1 . . S
N1 0.52191(19) 0.23551(16) 0.10104(15) 0.0526(3) Uani d . 1 . . N
H1A 0.5426 0.3081 0.0236 0.063 Uiso calc R 1 . . H
N2 0.59887(19) 0.08931(16) 0.11927(15) 0.0500(3) Uani d . 1 . . N
C1 -0.0544(3) 0.3186(3) 0.5255(2) 0.0639(5) Uani d . 1 . . C
H1 0.0011 0.3451 0.5765 0.077 Uiso calc R 1 . . H
C2 -0.2325(3) 0.3694(3) 0.5196(2) 0.0801(7) Uani d . 1 . . C
H2 -0.2964 0.4288 0.5674 0.096 Uiso calc R 1 . . H
C3 -0.3149(3) 0.3332(3) 0.4441(3) 0.0772(7) Uani d . 1 . . C
H3 -0.4345 0.3687 0.4392 0.093 Uiso calc R 1 . . H
C4 -0.2215(3) 0.2446(3) 0.3756(3) 0.0749(6) Uani d . 1 . . C
H4 -0.2776 0.2197 0.3239 0.090 Uiso calc R 1 . . H
C5 -0.0440(3) 0.1916(2) 0.3826(2) 0.0604(4) Uani d . 1 . . C
H5 0.0179 0.1298 0.3366 0.073 Uiso calc R 1 . . H
C6 0.0426(2) 0.22882(18) 0.45635(16) 0.0456(3) Uani d . 1 . . C
C7 0.2357(2) 0.1733(2) 0.46939(18) 0.0515(4) Uani d . 1 . . C
H7A 0.2404 0.0954 0.5592 0.062 Uiso calc R 1 . . H
H7B 0.2884 0.2568 0.4639 0.062 Uiso calc R 1 . . H
C8 0.4141(2) 0.26343(18) 0.20559(17) 0.0463(3) Uani d . 1 . . C
C9 0.6901(2) 0.06283(18) 0.01655(16) 0.0452(3) Uani d . 1 . . C
C10 0.7763(2) -0.09249(18) 0.04300(17) 0.0462(3) Uani d . 1 . . C
C11 0.8851(3) -0.3636(2) 0.1462(3) 0.0714(6) Uani d . 1 . . C
H11 0.9105 -0.4647 0.2018 0.086 Uiso calc R 1 . . H
C12 0.9533(3) -0.3057(2) 0.0147(3) 0.0746(6) Uani d . 1 . . C
H12 1.0318 -0.3614 -0.0315 0.089 Uiso calc R 1 . . H
C13 0.8915(3) -0.1482(2) -0.0467(2) 0.0663(5) Uani d . 1 . . C
H13 0.9255 -0.0896 -0.1377 0.080 Uiso calc R 1 . . H
C14 0.7158(3) 0.1744(2) -0.12607(19) 0.0626(5) Uani d . 1 . . C
H14A 0.6138 0.2510 -0.1398 0.094 Uiso calc R 1 . . H
H14B 0.7301 0.1235 -0.1865 0.094 Uiso calc R 1 . . H
H14C 0.8200 0.2207 -0.1438 0.094 Uiso calc R 1 . . H

loop_
_atom_site_aniso_label
_atom_site_aniso_U_11
_atom_site_aniso_U_22
_atom_site_aniso_U_33
_atom_site_aniso_U_12
_atom_site_aniso_U_13
_atom_site_aniso_U_23
S1 0.0456(2) 0.0432(2) 0.0506(2) 0.00041(16) -0.00379(17) -0.01294(18)
S2 0.0642(3) 0.0408(2) 0.0663(3) 0.00181(19) 0.0027(2) -0.0180(2)
S3 0.0679(3) 0.0564(3) 0.0575(3) 0.0049(2) -0.0046(2) -0.0102(2)
N1 0.0521(8) 0.0410(7) 0.0516(8) -0.0001(6) -0.0003(6) -0.0130(6)
N2 0.0465(7) 0.0415(7) 0.0530(8) 0.0013(5) -0.0044(6) -0.0153(6)
C1 0.0622(11) 0.0729(12) 0.0568(10) 0.0068(9) -0.0130(8) -0.0316(10)
C2 0.0653(13) 0.0865(16) 0.0727(14) 0.0164(11) -0.0029(11) -0.0335(12)
C3 0.0423(10) 0.0777(15) 0.0865(15) -0.0018(9) -0.0057(10) -0.0132(12)
C4 0.0572(11) 0.0761(14) 0.0959(16) -0.0150(10) -0.0259(11) -0.0272(12)
C5 0.0513(10) 0.0668(11) 0.0711(12) -0.0070(8) -0.0124(8) -0.0336(10)
C6 0.0421(8) 0.0468(8) 0.0411(7) -0.0057(6) -0.0039(6) -0.0122(6)
C7 0.0449(8) 0.0608(10) 0.0476(8) -0.0024(7) -0.0093(7) -0.0213(8)
C8 0.0385(7) 0.0424(8) 0.0521(8) -0.0008(6) -0.0076(6) -0.0149(7)
C9 0.0438(8) 0.0427(8) 0.0474(8) -0.0047(6) -0.0083(6) -0.0159(7)
C10 0.0482(8) 0.0438(8) 0.0462(8) -0.0038(6) -0.0104(6) -0.0169(7)
C11 0.0738(13) 0.0457(10) 0.0855(15) 0.0049(9) -0.0194(11) -0.0195(10)
C12 0.0923(16) 0.0533(11) 0.0783(14) 0.0095(10) -0.0132(12) -0.0358(11)
C13 0.0893(14) 0.0516(10) 0.0559(10) 0.0015(9) -0.0079(10) -0.0267(9)
C14 0.0812(13) 0.0478(9) 0.0500(10) -0.0075(9) -0.0069(9) -0.0132(8)

loop_
_atom_type_symbol
_atom_type_description
_atom_type_scat_dispersion_real
_atom_type_scat_dispersion_imag
_atom_type_scat_source
C C 0.0033 0.0016 'International Tables Vol C Tables 4.2.6.8 and 6.1.1.4'
H H 0.0000 0.0000 'International Tables Vol C Tables 4.2.6.8 and 6.1.1.4'
N N 0.0061 0.0033 'International Tables Vol C Tables 4.2.6.8 and 6.1.1.4'
S S 0.1246 0.1234 'International Tables Vol C Tables 4.2.6.8 and 6.1.1.4'

loop_
_geom_angle_atom_site_label_1
_geom_angle_atom_site_label_2
_geom_angle_atom_site_label_3
_geom_angle
_geom_angle_publ_flag
C8 S1 C7 101.92(8) yes
C11 S3 C10 91.97(10) ?
C8 N1 N2 119.20(14) ?
C8 N1 H1A 120.4 ?
N2 N1 H1A 120.4 ?
C9 N2 N1 118.42(14) yes
C2 C1 C6 120.8(2) ?
C2 C1 H1 119.6 ?
C6 C1 H1 119.6 ?
C3 C2 C1 120.3(2) ?
C3 C2 H2 119.9 ?
C1 C2 H2 119.9 ?
C2 C3 C4 119.66(19) ?
C2 C3 H3 120.2 ?
C4 C3 H3 120.2 ?
C3 C4 C5 120.4(2) ?
C3 C4 H4 119.8 ?
C5 C4 H4 119.8 ?
C6 C5 C4 120.95(19) ?
C6 C5 H5 119.5 ?
C4 C5 H5 119.5 ?
C5 C6 C1 117.95(17) ?
C5 C6 C7 123.59(16) ?
C1 C6 C7 118.44(16) ?
C6 C7 S1 117.69(12) ?
C6 C7 H7A 107.9 ?
S1 C7 H7A 107.9 ?
C6 C7 H7B 107.9 ?
S1 C7 H7B 107.9 ?
H7A C7 H7B 107.2 ?
N1 C8 S2 121.51(13) yes
N1 C8 S1 112.89(12) yes
S2 C8 S1 125.60(10) yes
N2 C9 C10 116.05(15) ?
N2 C9 C14 126.35(16) ?
C10 C9 C14 117.60(15) ?
C13 C10 C9 127.77(16) ?
C13 C10 S3 110.35(13) ?
C9 C10 S3 121.86(13) ?
C12 C11 S3 112.98(16) ?
C12 C11 H11 123.5 ?
S3 C11 H11 123.5 ?
C11 C12 C13 111.98(19) ?
C11 C12 H12 124.0 ?
C13 C12 H12 124.0 ?
C10 C13 C12 112.73(19) ?
C10 C13 H13 123.6 ?
C12 C13 H13 123.6 ?
C9 C14 H14A 109.5 ?
C9 C14 H14B 109.5 ?
H14A C14 H14B 109.5 ?
C9 C14 H14C 109.5 ?
H14A C14 H14C 109.5 ?
H14B C14 H14C 109.5 ?

loop_
_geom_bond_atom_site_label_1
_geom_bond_atom_site_label_2
_geom_bond_site_symmetry_2
_geom_bond_distance
_geom_bond_publ_flag
S1 C8 . 1.7525(17) yes
S1 C7 . 1.8009(18) yes
S2 C8 . 1.6503(17) yes
S3 C11 . 1.700(2) ?
S3 C10 . 1.7165(17) ?
N1 C8 . 1.342(2) yes
N1 N2 . 1.3765(19) yes
N1 H1A . 0.8600 ?
N2 C9 . 1.276(2) yes
C1 C2 . 1.381(3) ?
C1 C6 . 1.383(2) ?
C1 H1 . 0.9300 ?
C2 C3 . 1.360(4) ?
C2 H2 . 0.9300 ?
C3 C4 . 1.362(4) ?
C3 H3 . 0.9300 ?
C4 C5 . 1.381(3) ?
C4 H4 . 0.9300 ?
C5 C6 . 1.371(2) ?
C5 H5 . 0.9300 ?
C6 C7 . 1.510(2) ?
C7 H7A . 0.9700 ?
C7 H7B . 0.9700 ?
C9 C10 . 1.460(2) ?
C9 C14 . 1.490(2) ?
C10 C13 . 1.373(3) ?
C11 C12 . 1.335(3) ?
C11 H11 . 0.9300 ?
C12 C13 . 1.426(3) ?
C12 H12 . 0.9300 ?
C13 H13 . 0.9300 ?
C14 H14A . 0.9600 ?
C14 H14B . 0.9600 ?
C14 H14C . 0.9600 ?

loop_
_geom_hbond_atom_site_label_D
_geom_hbond_atom_site_label_H
_geom_hbond_atom_site_label_A
_geom_hbond_site_symmetry_A
_geom_hbond_distance_DH
_geom_hbond_distance_HA
_geom_hbond_distance_DA
_geom_hbond_angle_DHA
_geom_hbond_publ_flag
N1 H1A S2 2_665 0.86 2.81 3.6450(17) 165 yes
C5 H5 S1 1_555 0.93 2.76 3.164(2) 107 yes
C7 H7B S2 1_555 0.97 2.73 3.114(2) 104 yes

loop_
_geom_torsion_atom_site_label_1
_geom_torsion_atom_site_label_2
_geom_torsion_atom_site_label_3
_geom_torsion_atom_site_label_4
_geom_torsion
C8 N1 N2 C9 174.78(15)
C6 C1 C2 C3 -0.8(4)
C1 C2 C3 C4 0.9(4)
C2 C3 C4 C5 0.0(4)
C3 C4 C5 C6 -1.1(4)
C4 C5 C6 C1 1.2(3)
C4 C5 C6 C7 179.29(19)
C2 C1 C6 C5 -0.3(3)
C2 C1 C6 C7 -178.5(2)
C5 C6 C7 S1 17.1(2)
C1 C6 C7 S1 -164.82(15)
C8 S1 C7 C6 77.65(15)
N2 N1 C8 S2 174.13(12)
N2 N1 C8 S1 -5.8(2)
C7 S1 C8 N1 177.78(13)
C7 S1 C8 S2 -2.12(14)
N1 N2 C9 C10 176.87(14)
N1 N2 C9 C14 -3.3(3)
N2 C9 C10 C13 -174.75(19)
C14 C9 C10 C13 5.4(3)
N2 C9 C10 S3 3.4(2)
C14 C9 C10 S3 -176.48(14)
C11 S3 C10 C13 -0.64(16)
C11 S3 C10 C9 -179.06(15)
C10 S3 C11 C12 0.6(2)
S3 C11 C12 C13 -0.4(3)
C9 C10 C13 C12 178.83(18)
S3 C10 C13 C12 0.5(2)
C11 C12 C13 C10 -0.1(3)

loop_
_cod_related_entry_id
_cod_related_entry_database
_cod_related_entry_code
1 ChemSpider 8525496
